data_7039437
loop_
_publ_author_name
'Duan, Yu-Lai'
'He, Jia-Xuan'
'Wang, Wei'
'Zhou, Jing-Jing'
'Huang, Yong'
'Yang, Ying'

_publ_section_title
;
 Synthesis and characterization of dinuclear rare-earth complexes
 supported by amine-bridged bis(phenolate) ligands and their catalytic
 activity for the ring-opening polymerization of l-lactide.
;
_journal_issue 26
_journal_name_full 'Dalton transactions (Cambridge, England : 2003)'
_journal_page_first 10807
_journal_page_last 10820
_journal_paper_doi 10.1039/c6dt01486k
_journal_volume 45
_journal_year 2016
_chemical_formula_moiety 'C120 H138 La2 N2 O12, 4(C4 H8 O), C2'
_chemical_formula_sum 'C138 H170 La2 N2 O16'
_chemical_formula_weight 2390.58
_chemical_name_systematic
; 
 ? 
;
_space_group_IT_number 14
_symmetry_cell_setting monoclinic
_symmetry_space_group_name_Hall '-P 2yn'
_symmetry_space_group_name_H-M 'P 1 21/n 1'
_atom_sites_solution_hydrogens geom
_atom_sites_solution_primary direct
_atom_sites_solution_secondary difmap
_audit_creation_method SHELXL-97
_audit_update_record
;
2016-04-01 deposited with the CCDC.
2016-06-02 downloaded from the CCDC.
;
_cell_angle_alpha 90.00
_cell_angle_beta 92.0547(13)
_cell_angle_gamma 90.00
_cell_formula_units_Z 2
_cell_length_a 14.2283(2)
_cell_length_b 20.9939(3)
_cell_length_c 20.9045(3)
_cell_measurement_reflns_used 11391
_cell_measurement_temperature 293(2)
_cell_measurement_theta_max 28.2030
_cell_measurement_theta_min 3.7500
_cell_volume 6240.32(15)
_computing_cell_refinement 'Bruker XSCANS'
_computing_data_collection 'Bruker XSCANS'
_computing_data_reduction 'Bruker SHELXTL'
_computing_molecular_graphics 'Bruker SHELXTL'
_computing_publication_material 'Bruker SHELXTL'
_computing_structure_refinement 'SHELXL-97 (Sheldrick, 1997)'
_computing_structure_solution 'SHELXS-97 (Sheldrick, 1990)'
_diffrn_ambient_temperature 293(2)
_diffrn_measured_fraction_theta_full 0.998
_diffrn_measured_fraction_theta_max 0.998
_diffrn_measurement_device_type 'SuperNova, Dual, Cu at zero, Eos'
_diffrn_measurement_method '\w scans'
_diffrn_radiation_monochromator graphite
_diffrn_radiation_source 'fine-focus sealed tube'
_diffrn_radiation_type MoK\a
_diffrn_radiation_wavelength 0.71073
_diffrn_reflns_av_R_equivalents 0.0320
_diffrn_reflns_av_sigmaI/netI 0.0493
_diffrn_reflns_limit_h_max 16
_diffrn_reflns_limit_h_min -16
_diffrn_reflns_limit_k_max 24
_diffrn_reflns_limit_k_min -24
_diffrn_reflns_limit_l_max 24
_diffrn_reflns_limit_l_min -20
_diffrn_reflns_number 24320
_diffrn_reflns_theta_full 25.00
_diffrn_reflns_theta_max 25.00
_diffrn_reflns_theta_min 3.30
_exptl_absorpt_coefficient_mu 0.739
_exptl_absorpt_correction_T_max 1.00000
_exptl_absorpt_correction_T_min 0.98578
_exptl_absorpt_correction_type multi-scan
_exptl_crystal_colour colorless
_exptl_crystal_density_diffrn 1.272
_exptl_crystal_density_method 'not measured'
_exptl_crystal_description block
_exptl_crystal_F_000 2508
_exptl_crystal_size_max 0.25
_exptl_crystal_size_mid 0.22
_exptl_crystal_size_min 0.18
_refine_diff_density_max 1.713
_refine_diff_density_min -1.206
_refine_diff_density_rms 0.106
_refine_ls_extinction_method none
_refine_ls_goodness_of_fit_ref 1.023
_refine_ls_hydrogen_treatment mixed
_refine_ls_matrix_type full
_refine_ls_number_parameters 721
_refine_ls_number_reflns 10950
_refine_ls_number_restraints 1568
_refine_ls_restrained_S_all 1.070
_refine_ls_R_factor_all 0.0658
_refine_ls_R_factor_gt 0.0528
_refine_ls_shift/su_max 0.001
_refine_ls_shift/su_mean 0.000
_refine_ls_structure_factor_coef Fsqd
_refine_ls_weighting_details 'calc w=1/[\s^2^(Fo^2^)+(0.0500P)^2^+25.0000P] where P=(Fo^2^+2Fc^2^)/3'
_refine_ls_weighting_scheme calc
_refine_ls_wR_factor_gt 0.1286
_refine_ls_wR_factor_ref 0.1360
_reflns_number_gt 9025
_reflns_number_total 10950
_reflns_threshold_expression >2sigma(I)
_cod_data_source_file c6dt01486k1.cif
_cod_data_source_block hy120
_cod_depositor_comments
;
The following automatic conversions were performed:

'_symmetry_cell_setting' value 'Monoclinic' changed to 'monoclinic'
according to
/usr/data/users/saulius/crontab/automatic-downloads/rss-feeds/RSC/lib/dictionaries/cif_core.dic
dictionary named 'cif_core.dic' version 2.4.2 from 2011-04-26.

Automatic conversion script
Id: cif_fix_values 4268 2015-11-12 08:31:59Z antanas 

 Adding full bibliography for 7039431--7039442.cif.
;
_cod_original_cell_volume 6240.30(15)
_cod_original_sg_symbol_H-M 'P 21/n'
_cod_database_code 7039437

loop_
_symmetry_equiv_pos_as_xyz
'x, y, z'
'-x+1/2, y+1/2, -z+1/2'
'-x, -y, -z'
'x-1/2, -y-1/2, z-1/2'

loop_
_atom_site_label
_atom_site_type_symbol
_atom_site_fract_x
_atom_site_fract_y
_atom_site_fract_z
_atom_site_U_iso_or_equiv
_atom_site_adp_type
_atom_site_occupancy
_atom_site_symmetry_multiplicity
_atom_site_calc_flag
_atom_site_refinement_flags
La1 La 0.507494(18) 0.041140(12) 0.373007(12) 0.02188(10) Uani 1 1 d .
O1 O 0.5709(2) 0.01416(15) 0.27770(15) 0.0278(7) Uani 1 1 d .
O2 O 0.3494(2) 0.03440(15) 0.34613(16) 0.0278(7) Uani 1 1 d .
O3 O 0.5641(2) -0.03339(15) 0.45774(16) 0.0312(8) Uani 1 1 d .
O4 O 0.5102(3) -0.10533(15) 0.52582(15) 0.0310(8) Uani 1 1 d .
O5 O 0.6831(3) 0.0726(2) 0.3991(2) 0.0475(10) Uani 1 1 d .
O6 O 0.5018(3) 0.15571(17) 0.33145(18) 0.0416(9) Uani 1 1 d .
O7 O 0.3222(6) -0.0578(5) 0.1253(6) 0.176(4) Uani 1 1 d .
O8 O 0.6057(15) -0.3098(7) 0.4864(15) 0.49(2) Uani 1 1 d .
N1 N 0.4695(3) -0.08267(17) 0.35490(17) 0.0204(8) Uani 1 1 d .
C1 C 0.5758(3) -0.0326(2) 0.2350(2) 0.0240(9) Uani 1 1 d U
C2 C 0.5881(3) -0.0205(2) 0.1688(2) 0.0253(9) Uani 1 1 d U
C3 C 0.5920(3) -0.0721(2) 0.1278(2) 0.0267(9) Uani 1 1 d U
H3 H 0.6017 -0.0643 0.0848 0.032 Uiso 1 1 calc R
C4 C 0.5821(3) -0.1352(2) 0.1473(2) 0.0247(9) Uani 1 1 d U
C5 C 0.5686(3) -0.1460(2) 0.2119(2) 0.0233(9) Uani 1 1 d U
H5 H 0.5612 -0.1876 0.2263 0.028 Uiso 1 1 calc R
C6 C 0.5660(3) -0.0960(2) 0.2556(2) 0.0216(9) Uani 1 1 d U
C7 C 0.5550(3) -0.1104(2) 0.3258(2) 0.0220(9) Uani 1 1 d U
H7A H 0.5533 -0.1563 0.3311 0.026 Uiso 1 1 calc R
H7B H 0.6102 -0.0948 0.3494 0.026 Uiso 1 1 calc R
C8 C 0.3859(3) -0.0931(2) 0.3110(2) 0.0241(9) Uani 1 1 d U
H8A H 0.3815 -0.1381 0.3009 0.029 Uiso 1 1 calc R
H8B H 0.3954 -0.0703 0.2714 0.029 Uiso 1 1 calc R
C9 C 0.2943(3) -0.0718(2) 0.3377(2) 0.0237(9) Uani 1 1 d U
C10 C 0.2227(3) -0.1164(2) 0.3444(2) 0.0264(9) Uani 1 1 d U
H10 H 0.2346 -0.1589 0.3350 0.032 Uiso 1 1 calc R
C11 C 0.1344(3) -0.0994(2) 0.3645(2) 0.0278(9) Uani 1 1 d U
C12 C 0.1204(3) -0.0347(2) 0.3774(2) 0.0294(9) Uani 1 1 d U
H12 H 0.0612 -0.0220 0.3900 0.035 Uiso 1 1 calc R
C13 C 0.1894(3) 0.0117(2) 0.3724(2) 0.0264(9) Uani 1 1 d U
C14 C 0.2797(3) -0.0071(2) 0.3523(2) 0.0253(9) Uani 1 1 d U
C15 C 0.4566(3) -0.1121(2) 0.4177(2) 0.0271(9) Uani 1 1 d U
H15A H 0.4724 -0.1569 0.4152 0.032 Uiso 1 1 calc RD
H15B H 0.3908 -0.1090 0.4281 0.032 Uiso 1 1 calc R
C16 C 0.5160(3) -0.0818(2) 0.4713(2) 0.0269(10) Uani 1 1 d U
C17 C 0.5790(3) -0.1890(2) 0.0975(2) 0.0296(10) Uani 1 1 d U
C18 C 0.4807(4) -0.1884(3) 0.0639(3) 0.0377(12) Uani 1 1 d U
H18A H 0.4696 -0.1475 0.0444 0.057 Uiso 1 1 calc R
H18B H 0.4338 -0.1963 0.0948 0.057 Uiso 1 1 calc R
H18C H 0.4775 -0.2209 0.0316 0.057 Uiso 1 1 calc R
C19 C 0.5931(4) -0.2549(2) 0.1276(3) 0.0400(13) Uani 1 1 d U
H19A H 0.6539 -0.2569 0.1488 0.060 Uiso 1 1 calc R
H19B H 0.5887 -0.2868 0.0947 0.060 Uiso 1 1 calc R
H19C H 0.5453 -0.2623 0.1580 0.060 Uiso 1 1 calc R
C20 C 0.6568(4) -0.1785(3) 0.0495(2) 0.0344(10) Uani 1 1 d U
C21 C 0.6403(4) -0.1659(3) -0.0147(2) 0.0380(11) Uani 1 1 d U
H21 H 0.5785 -0.1626 -0.0303 0.046 Uiso 1 1 calc R
C22 C 0.7125(4) -0.1578(3) -0.0567(3) 0.0481(13) Uani 1 1 d U
H22 H 0.6988 -0.1487 -0.0995 0.058 Uiso 1 1 calc R
C23 C 0.8028(5) -0.1632(4) -0.0354(3) 0.0643(15) Uani 1 1 d U
H23 H 0.8515 -0.1603 -0.0638 0.077 Uiso 1 1 calc R
C24 C 0.8224(5) -0.1733(4) 0.0297(3) 0.0708(16) Uani 1 1 d U
H24 H 0.8844 -0.1743 0.0454 0.085 Uiso 1 1 calc R
C25 C 0.7499(4) -0.1816(3) 0.0708(3) 0.0542(13) Uani 1 1 d U
H25 H 0.7638 -0.1894 0.1139 0.065 Uiso 1 1 calc R
C26 C 0.5943(4) 0.0486(2) 0.1445(2) 0.0286(10) Uani 1 1 d U
C27 C 0.5004(4) 0.0820(3) 0.1563(3) 0.0390(12) Uani 1 1 d U
H27A H 0.4887 0.0814 0.2013 0.058 Uiso 1 1 calc R
H27B H 0.4505 0.0602 0.1333 0.058 Uiso 1 1 calc R
H27C H 0.5034 0.1253 0.1418 0.058 Uiso 1 1 calc R
C28 C 0.6086(4) 0.0516(3) 0.0716(2) 0.0388(12) Uani 1 1 d U
H28A H 0.6669 0.0313 0.0620 0.058 Uiso 1 1 calc R
H28B H 0.6101 0.0953 0.0581 0.058 Uiso 1 1 calc R
H28C H 0.5576 0.0300 0.0494 0.058 Uiso 1 1 calc R
C29 C 0.6792(4) 0.0834(3) 0.1759(2) 0.0344(10) Uani 1 1 d U
C30 C 0.6747(4) 0.1455(3) 0.1985(3) 0.0442(12) Uani 1 1 d U
H30 H 0.6168 0.1661 0.1989 0.053 Uiso 1 1 calc R
C31 C 0.7550(5) 0.1774(3) 0.2203(3) 0.0547(14) Uani 1 1 d U
H31 H 0.7502 0.2189 0.2354 0.066 Uiso 1 1 calc R
C32 C 0.8405(5) 0.1488(3) 0.2200(3) 0.0529(14) Uani 1 1 d U
H32 H 0.8942 0.1707 0.2340 0.063 Uiso 1 1 calc R
C33 C 0.8471(5) 0.0867(3) 0.1988(3) 0.0543(14) Uani 1 1 d U
H33 H 0.9052 0.0664 0.1993 0.065 Uiso 1 1 calc R
C34 C 0.7674(4) 0.0548(3) 0.1768(3) 0.0421(11) Uani 1 1 d U
H34 H 0.7728 0.0132 0.1622 0.051 Uiso 1 1 calc R
C35 C 0.0233(5) -0.1451(4) 0.4414(3) 0.0561(16) Uani 1 1 d U
H35A H 0.0038 -0.1027 0.4519 0.084 Uiso 1 1 calc R
H35B H 0.0751 -0.1575 0.4694 0.084 Uiso 1 1 calc R
H35C H -0.0281 -0.1740 0.4465 0.084 Uiso 1 1 calc R
C36 C 0.0848(4) -0.2151(3) 0.3566(3) 0.0462(14) Uani 1 1 d U
H36A H 0.1042 -0.2175 0.3132 0.069 Uiso 1 1 calc R
H36B H 0.0331 -0.2436 0.3624 0.069 Uiso 1 1 calc R
H36C H 0.1363 -0.2269 0.3851 0.069 Uiso 1 1 calc R
C37 C 0.0541(4) -0.1469(3) 0.3714(2) 0.0337(11) Uani 1 1 d U
C38 C -0.0291(3) -0.1310(3) 0.3253(2) 0.0330(10) Uani 1 1 d U
C39 C -0.1182(4) -0.1546(3) 0.3355(3) 0.0466(13) Uani 1 1 d U
H39 H -0.1286 -0.1781 0.3722 0.056 Uiso 1 1 calc R
C40 C -0.1926(4) -0.1438(3) 0.2920(3) 0.0523(14) Uani 1 1 d U
H40 H -0.2513 -0.1610 0.2997 0.063 Uiso 1 1 calc R
C41 C -0.1809(4) -0.1085(3) 0.2382(3) 0.0511(14) Uani 1 1 d U
H41 H -0.2312 -0.1010 0.2097 0.061 Uiso 1 1 calc R
C42 C -0.0927(4) -0.0842(3) 0.2270(3) 0.0501(13) Uani 1 1 d U
H42 H -0.0834 -0.0600 0.1905 0.060 Uiso 1 1 calc R
C43 C -0.0179(4) -0.0959(3) 0.2701(3) 0.0416(11) Uani 1 1 d U
H43 H 0.0412 -0.0796 0.2616 0.050 Uiso 1 1 calc R
C44 C 0.1676(4) 0.0824(2) 0.3858(2) 0.0323(10) Uani 1 1 d U
C45 C 0.2392(4) 0.1087(3) 0.4366(3) 0.0434(13) Uani 1 1 d U
H45A H 0.3017 0.1048 0.4212 0.065 Uiso 1 1 calc R
H45B H 0.2346 0.0850 0.4756 0.065 Uiso 1 1 calc R
H45C H 0.2257 0.1528 0.4445 0.065 Uiso 1 1 calc R
C46 C 0.0692(4) 0.0898(3) 0.4130(3) 0.0465(14) Uani 1 1 d U
H46A H 0.0228 0.0739 0.3826 0.070 Uiso 1 1 calc R
H46B H 0.0573 0.1340 0.4212 0.070 Uiso 1 1 calc R
H46C H 0.0661 0.0661 0.4522 0.070 Uiso 1 1 calc R
C47 C 0.1651(4) 0.1221(2) 0.3245(2) 0.0339(10) Uani 1 1 d U
C48 C 0.1727(5) 0.1876(3) 0.3262(3) 0.0494(12) Uani 1 1 d U
H48 H 0.1861 0.2074 0.3652 0.059 Uiso 1 1 calc R
C49 C 0.1613(5) 0.2247(3) 0.2719(3) 0.0572(14) Uani 1 1 d U
H49 H 0.1675 0.2687 0.2750 0.069 Uiso 1 1 calc R
C50 C 0.1411(5) 0.1976(3) 0.2144(3) 0.0577(15) Uani 1 1 d U
H50 H 0.1328 0.2226 0.1779 0.069 Uiso 1 1 calc R
C51 C 0.1330(5) 0.1317(3) 0.2109(3) 0.0625(15) Uani 1 1 d U
H51 H 0.1195 0.1123 0.1717 0.075 Uiso 1 1 calc R
C52 C 0.1448(5) 0.0949(3) 0.2653(3) 0.0486(12) Uani 1 1 d U
H52 H 0.1391 0.0509 0.2620 0.058 Uiso 1 1 calc R
C53 C 0.7375(5) 0.0626(4) 0.4579(3) 0.0698(18) Uani 1 1 d U
H53A H 0.7023 0.0383 0.4884 0.084 Uiso 1 1 calc R
H53B H 0.7567 0.1028 0.4772 0.084 Uiso 1 1 calc R
C54 C 0.8203(6) 0.0260(5) 0.4362(4) 0.095(2) Uani 1 1 d U
H54A H 0.8783 0.0458 0.4518 0.113 Uiso 1 1 calc R
H54B H 0.8186 -0.0174 0.4522 0.113 Uiso 1 1 calc R
C55 C 0.8151(6) 0.0262(5) 0.3672(4) 0.092(2) Uani 1 1 d U
H55A H 0.8761 0.0353 0.3500 0.111 Uiso 1 1 calc R
H55B H 0.7929 -0.0145 0.3507 0.111 Uiso 1 1 calc R
C56 C 0.7507(5) 0.0748(4) 0.3519(3) 0.0690(15) Uani 1 1 d U
H56 H 0.7523 0.1028 0.3175 0.083 Uiso 1 1 calc R
C57 C 0.4185(5) 0.1819(3) 0.2989(3) 0.0529(14) Uani 1 1 d U
H57A H 0.3639 0.1553 0.3056 0.063 Uiso 1 1 calc R
H57B H 0.4275 0.1857 0.2533 0.063 Uiso 1 1 calc R
C58 C 0.4070(6) 0.2462(3) 0.3291(4) 0.0665(16) Uani 1 1 d U
H58A H 0.3735 0.2753 0.3003 0.080 Uiso 1 1 calc R
H58B H 0.3738 0.2432 0.3687 0.080 Uiso 1 1 calc R
C59 C 0.5066(6) 0.2672(3) 0.3412(5) 0.083(2) Uani 1 1 d U
H59A H 0.5312 0.2869 0.3033 0.099 Uiso 1 1 calc R
H59B H 0.5110 0.2973 0.3763 0.099 Uiso 1 1 calc R
C60 C 0.5586(5) 0.2076(3) 0.3575(4) 0.0583(16) Uani 1 1 d U
H60A H 0.6199 0.2079 0.3388 0.070 Uiso 1 1 calc R
H60B H 0.5670 0.2033 0.4036 0.070 Uiso 1 1 calc R
C61 C 0.2648(7) -0.1150(4) 0.1458(5) 0.091(2) Uani 1 1 d U
H61A H 0.2708 -0.1500 0.1160 0.109 Uiso 1 1 calc R
H61B H 0.2853 -0.1293 0.1882 0.109 Uiso 1 1 calc R
C62 C 0.1726(7) -0.0932(4) 0.1458(5) 0.096(2) Uani 1 1 d U
H62A H 0.1432 -0.0978 0.1035 0.116 Uiso 1 1 calc R
H62B H 0.1368 -0.1178 0.1758 0.116 Uiso 1 1 calc R
C63 C 0.1742(6) -0.0304(4) 0.1634(5) 0.0826(19) Uani 1 1 d U
H63A H 0.1566 -0.0261 0.2075 0.099 Uiso 1 1 calc R
H63B H 0.1299 -0.0063 0.1366 0.099 Uiso 1 1 calc R
C64 C 0.2681(6) -0.0068(4) 0.1559(4) 0.0794(18) Uani 1 1 d U
H64A H 0.2968 0.0040 0.1972 0.095 Uiso 1 1 calc R
H64B H 0.2668 0.0311 0.1293 0.095 Uiso 1 1 calc R
C65 C 0.5869(8) -0.2604(4) 0.4590(6) 0.119(2) Uani 1 1 d U
H65A H 0.5437 -0.2687 0.4231 0.143 Uiso 1 1 calc RD
H65B H 0.5564 -0.2316 0.4880 0.143 Uiso 1 1 calc RD
C66 C 0.6698(8) -0.2316(5) 0.4368(6) 0.114(3) Uani 1 1 d U
H66A H 0.6763 -0.1881 0.4520 0.136 Uiso 1 1 calc R
H66B H 0.6709 -0.2321 0.3905 0.136 Uiso 1 1 calc R
C67 C 0.7442(8) -0.2736(5) 0.4660(6) 0.120(3) Uani 1 1 d U
H67A H 0.7949 -0.2806 0.4370 0.144 Uiso 1 1 calc R
H67B H 0.7696 -0.2563 0.5060 0.144 Uiso 1 1 calc R
C68 C 0.6910(9) -0.3312(6) 0.4761(7) 0.134(3) Uani 1 1 d U
H68A H 0.6910 -0.3585 0.4387 0.161 Uiso 1 1 calc R
H68B H 0.7162 -0.3547 0.5128 0.161 Uiso 1 1 calc R
C69 C 0.9553(14) -0.0034(11) 0.0434(10) 0.105(5) Uani 0.50 1 d PU
C70 C 0.9846(13) -0.0451(9) -0.0247(9) 0.091(3) Uani 0.50 1 d PU

loop_
_atom_site_aniso_label
_atom_site_aniso_U_11
_atom_site_aniso_U_22
_atom_site_aniso_U_33
_atom_site_aniso_U_23
_atom_site_aniso_U_13
_atom_site_aniso_U_12
La1 0.02793(16) 0.01823(15) 0.01927(15) -0.00256(11) -0.00197(10) 0.00003(11)
O1 0.0385(19) 0.0217(17) 0.0233(17) -0.0020(14) 0.0032(14) -0.0017(15)
O2 0.0281(17) 0.0226(17) 0.0325(18) -0.0043(14) -0.0014(14) -0.0004(14)
O3 0.040(2) 0.0257(18) 0.0273(18) -0.0004(14) -0.0108(15) 0.0005(16)
O4 0.051(2) 0.0235(17) 0.0186(16) -0.0010(14) -0.0035(15) 0.0069(16)
O5 0.032(2) 0.058(3) 0.052(2) 0.004(2) -0.0035(18) -0.0012(19)
O6 0.058(2) 0.0235(19) 0.044(2) 0.0063(17) 0.0011(18) -0.0001(18)
O7 0.121(7) 0.134(7) 0.276(13) -0.058(8) 0.056(8) -0.024(6)
O8 0.38(2) 0.140(11) 0.99(6) 0.05(2) 0.44(3) 0.082(14)
N1 0.0232(19) 0.0216(19) 0.0164(18) -0.0015(15) -0.0005(15) 0.0022(16)
C1 0.0253(19) 0.024(2) 0.0225(19) -0.0028(17) 0.0000(16) -0.0015(17)
C2 0.026(2) 0.025(2) 0.024(2) -0.0007(17) -0.0018(17) 0.0007(18)
C3 0.0290(19) 0.029(2) 0.0217(18) 0.0004(17) 0.0002(16) 0.0018(18)
C4 0.0252(19) 0.027(2) 0.0213(19) -0.0019(17) -0.0012(16) 0.0032(17)
C5 0.0243(19) 0.025(2) 0.0209(19) 0.0008(17) 0.0000(16) 0.0020(17)
C6 0.0219(19) 0.026(2) 0.0172(19) 0.0011(17) 0.0004(16) 0.0020(17)
C7 0.026(2) 0.023(2) 0.0174(19) 0.0010(17) 0.0023(16) 0.0038(18)
C8 0.028(2) 0.0236(19) 0.0208(19) -0.0053(17) -0.0007(16) 0.0013(17)
C9 0.025(2) 0.026(2) 0.0196(19) -0.0003(17) -0.0018(16) 0.0022(18)
C10 0.029(2) 0.027(2) 0.0225(19) 0.0011(17) -0.0030(17) 0.0007(18)
C11 0.028(2) 0.032(2) 0.024(2) 0.0031(18) -0.0007(17) -0.0016(18)
C12 0.029(2) 0.034(2) 0.0253(19) 0.0020(18) 0.0024(17) 0.0056(18)
C13 0.030(2) 0.028(2) 0.0211(19) -0.0011(18) 0.0009(17) 0.0050(19)
C14 0.028(2) 0.028(2) 0.0195(18) -0.0007(17) -0.0020(16) 0.0019(18)
C15 0.032(2) 0.027(2) 0.023(2) 0.0002(18) 0.0032(17) 0.0044(19)
C16 0.033(2) 0.022(2) 0.025(2) -0.0022(19) -0.0027(19) 0.011(2)
C17 0.035(2) 0.031(2) 0.022(2) -0.0034(19) -0.0021(18) 0.004(2)
C18 0.040(3) 0.040(3) 0.032(3) -0.009(2) -0.004(2) -0.005(2)
C19 0.062(3) 0.027(3) 0.031(3) -0.005(2) 0.004(2) 0.000(3)
C20 0.039(2) 0.037(2) 0.027(2) -0.0022(19) 0.0034(19) 0.006(2)
C21 0.044(2) 0.042(2) 0.028(2) 0.001(2) 0.001(2) -0.003(2)
C22 0.057(3) 0.058(3) 0.030(2) 0.002(2) 0.005(2) -0.006(3)
C23 0.062(3) 0.086(4) 0.047(3) 0.009(3) 0.021(3) 0.004(3)
C24 0.058(3) 0.099(4) 0.056(3) 0.011(3) 0.006(3) 0.008(3)
C25 0.048(3) 0.077(3) 0.038(2) 0.009(2) 0.005(2) 0.010(3)
C26 0.037(2) 0.025(2) 0.024(2) 0.0002(18) -0.0017(18) -0.0035(19)
C27 0.045(3) 0.030(3) 0.041(3) 0.005(2) -0.006(2) 0.006(2)
C28 0.056(3) 0.034(3) 0.026(3) 0.005(2) -0.002(2) -0.005(3)
C29 0.042(2) 0.035(2) 0.027(2) 0.0014(19) 0.0018(19) -0.007(2)
C30 0.051(3) 0.041(2) 0.040(2) -0.005(2) -0.005(2) -0.004(2)
C31 0.067(3) 0.048(3) 0.049(3) -0.008(3) -0.006(3) -0.013(3)
C32 0.056(3) 0.057(3) 0.046(3) -0.005(3) -0.001(2) -0.023(3)
C33 0.046(3) 0.063(3) 0.054(3) -0.007(3) 0.003(2) -0.011(3)
C34 0.044(2) 0.041(2) 0.041(2) -0.006(2) 0.002(2) -0.008(2)
C35 0.056(3) 0.075(4) 0.037(3) 0.012(3) 0.007(3) -0.021(3)
C36 0.037(3) 0.033(3) 0.068(4) 0.014(3) -0.003(3) -0.007(2)
C37 0.031(2) 0.038(2) 0.032(2) 0.007(2) 0.0021(19) -0.004(2)
C38 0.027(2) 0.036(2) 0.037(2) 0.002(2) 0.0031(18) 0.0007(19)
C39 0.035(2) 0.047(3) 0.059(3) 0.011(2) 0.004(2) -0.001(2)
C40 0.031(3) 0.053(3) 0.072(3) 0.006(3) -0.002(2) -0.001(2)
C41 0.036(3) 0.053(3) 0.063(3) 0.002(3) -0.012(2) 0.003(2)
C42 0.041(3) 0.059(3) 0.049(3) 0.010(3) -0.006(2) 0.003(3)
C43 0.031(2) 0.052(3) 0.042(2) 0.006(2) 0.000(2) 0.001(2)
C44 0.038(2) 0.029(2) 0.030(2) 0.000(2) 0.0050(19) 0.007(2)
C45 0.059(3) 0.035(3) 0.035(3) -0.011(2) -0.005(2) 0.013(3)
C46 0.051(3) 0.042(3) 0.048(3) 0.001(3) 0.021(3) 0.014(3)
C47 0.037(2) 0.030(2) 0.035(2) 0.0003(19) 0.0046(19) 0.006(2)
C48 0.066(3) 0.033(2) 0.049(3) 0.001(2) 0.001(2) 0.007(2)
C49 0.076(3) 0.035(3) 0.060(3) 0.009(2) 0.000(3) 0.005(3)
C50 0.078(3) 0.043(3) 0.052(3) 0.018(3) 0.003(3) 0.006(3)
C51 0.089(3) 0.051(3) 0.047(3) 0.004(3) -0.001(3) -0.002(3)
C52 0.066(3) 0.036(2) 0.043(2) 0.005(2) -0.002(2) 0.000(2)
C53 0.048(3) 0.117(5) 0.044(3) -0.008(3) -0.002(3) -0.020(4)
C54 0.056(4) 0.147(5) 0.081(4) 0.046(4) 0.008(3) 0.013(4)
C55 0.077(4) 0.115(5) 0.086(4) -0.008(4) 0.016(4) 0.007(4)
C56 0.059(3) 0.096(3) 0.052(3) 0.013(3) 0.000(3) -0.010(3)
C57 0.068(3) 0.030(3) 0.060(3) 0.004(3) -0.002(3) 0.007(3)
C58 0.084(4) 0.039(3) 0.076(4) -0.006(3) -0.005(3) 0.015(3)
C59 0.100(5) 0.042(3) 0.104(5) -0.002(4) -0.017(4) 0.001(4)
C60 0.072(4) 0.028(3) 0.074(4) 0.004(3) -0.001(3) -0.009(3)
C61 0.107(5) 0.062(4) 0.101(5) 0.003(4) -0.011(4) -0.016(4)
C62 0.101(5) 0.083(5) 0.107(5) -0.006(4) 0.031(4) -0.031(4)
C63 0.085(4) 0.071(4) 0.093(4) -0.015(3) 0.014(4) -0.014(3)
C64 0.088(4) 0.064(4) 0.086(4) -0.002(3) 0.007(3) -0.010(3)
C65 0.113(5) 0.077(4) 0.168(5) 0.007(4) 0.008(5) 0.027(4)
C66 0.120(6) 0.067(5) 0.154(6) 0.025(5) 0.004(5) 0.020(5)
C67 0.123(6) 0.073(5) 0.162(6) 0.002(5) -0.014(5) 0.019(5)
C68 0.144(6) 0.087(5) 0.172(7) 0.025(5) 0.014(6) 0.033(5)
C69 0.099(9) 0.126(10) 0.092(9) 0.021(9) 0.034(8) 0.012(9)
C70 0.083(6) 0.102(7) 0.087(6) -0.004(6) 0.016(6) 0.001(6)

loop_
_atom_type_symbol
_atom_type_description
_atom_type_scat_dispersion_real
_atom_type_scat_dispersion_imag
_atom_type_scat_source
C C 0.0033 0.0016 'International Tables Vol C Tables 4.2.6.8 and 6.1.1.4'
H H 0.0000 0.0000 'International Tables Vol C Tables 4.2.6.8 and 6.1.1.4'
N N 0.0061 0.0033 'International Tables Vol C Tables 4.2.6.8 and 6.1.1.4'
O O 0.0106 0.0060 'International Tables Vol C Tables 4.2.6.8 and 6.1.1.4'
La La -0.2871 2.4523 'International Tables Vol C Tables 4.2.6.8 and 6.1.1.4'

loop_
_geom_angle_atom_site_label_1
_geom_angle_atom_site_label_2
_geom_angle_atom_site_label_3
_geom_angle
_geom_angle_site_symmetry_1
_geom_angle_site_symmetry_3
O1 La1 O2 100.65(12) . .
O1 La1 O3 109.76(11) . .
O2 La1 O3 115.18(12) . .
O1 La1 O4 156.18(12) . 3_656
O2 La1 O4 96.36(11) . 3_656
O3 La1 O4 77.18(11) . 3_656
O1 La1 O6 86.88(12) . .
O2 La1 O6 87.49(12) . .
O3 La1 O6 147.42(11) . .
O4 La1 O6 77.29(11) 3_656 .
O1 La1 O5 80.81(12) . .
O2 La1 O5 168.83(12) . .
O3 La1 O5 74.17(12) . .
O4 La1 O5 79.35(12) 3_656 .
O6 La1 O5 81.51(13) . .
O1 La1 N1 73.78(11) . .
O2 La1 N1 73.48(11) . .
O3 La1 N1 63.05(10) . .
O4 La1 N1 127.57(11) 3_656 .
O6 La1 N1 149.39(11) . .
O5 La1 N1 117.33(12) . .
C1 O1 La1 143.0(3) . .
C14 O2 La1 137.9(3) . .
C16 O3 La1 120.2(3) . .
C16 O4 La1 124.4(3) . 3_656
C56 O5 C53 104.1(5) . .
C56 O5 La1 122.3(4) . .
C53 O5 La1 128.1(4) . .
C60 O6 C57 109.0(4) . .
C60 O6 La1 124.7(3) . .
C57 O6 La1 122.0(3) . .
C64 O7 C61 99.0(8) . .
C68 O8 C65 113.8(16) . .
C15 N1 C8 111.5(3) . .
C15 N1 C7 109.3(3) . .
C8 N1 C7 109.5(3) . .
C15 N1 La1 108.2(3) . .
C8 N1 La1 112.4(3) . .
C7 N1 La1 105.8(3) . .
O1 C1 C6 119.0(4) . .
O1 C1 C2 122.1(4) . .
C6 C1 C2 118.9(4) . .
C3 C2 C1 118.1(4) . .
C3 C2 C26 121.9(4) . .
C1 C2 C26 120.0(4) . .
C2 C3 C4 123.8(4) . .
C2 C3 H3 118.1 . .
C4 C3 H3 118.1 . .
C5 C4 C3 117.3(4) . .
C5 C4 C17 122.5(4) . .
C3 C4 C17 120.1(4) . .
C4 C5 C6 121.4(4) . .
C4 C5 H5 119.3 . .
C6 C5 H5 119.3 . .
C5 C6 C1 120.5(4) . .
C5 C6 C7 119.4(4) . .
C1 C6 C7 120.1(4) . .
N1 C7 C6 115.5(3) . .
N1 C7 H7A 108.4 . .
C6 C7 H7A 108.4 . .
N1 C7 H7B 108.4 . .
C6 C7 H7B 108.4 . .
H7A C7 H7B 107.5 . .
N1 C8 C9 114.3(4) . .
N1 C8 H8A 108.7 . .
C9 C8 H8A 108.7 . .
N1 C8 H8B 108.7 . .
C9 C8 H8B 108.7 . .
H8A C8 H8B 107.6 . .
C10 C9 C14 120.7(4) . .
C10 C9 C8 118.9(4) . .
C14 C9 C8 120.2(4) . .
C11 C10 C9 122.1(5) . .
C11 C10 H10 118.9 . .
C9 C10 H10 118.9 . .
C10 C11 C12 116.4(4) . .
C10 C11 C37 123.4(5) . .
C12 C11 C37 120.2(4) . .
C13 C12 C11 124.0(5) . .
C13 C12 H12 118.0 . .
C11 C12 H12 118.0 . .
C12 C13 C14 118.4(4) . .
C12 C13 C44 120.9(4) . .
C14 C13 C44 120.6(4) . .
O2 C14 C9 119.6(4) . .
O2 C14 C13 122.1(4) . .
C9 C14 C13 118.3(4) . .
N1 C15 C16 113.5(4) . .
N1 C15 H15A 108.9 . .
C16 C15 H15A 108.9 . .
N1 C15 H15B 108.9 . .
C16 C15 H15B 108.9 . .
H15A C15 H15B 107.7 . .
O4 C16 O3 125.3(4) . .
O4 C16 C15 117.1(4) . .
O3 C16 C15 117.6(4) . .
C19 C17 C20 108.2(4) . .
C19 C17 C4 112.7(4) . .
C20 C17 C4 109.5(4) . .
C19 C17 C18 107.3(4) . .
C20 C17 C18 111.4(4) . .
C4 C17 C18 107.8(4) . .
C17 C18 H18A 109.5 . .
C17 C18 H18B 109.5 . .
H18A C18 H18B 109.5 . .
C17 C18 H18C 109.5 . .
H18A C18 H18C 109.5 . .
H18B C18 H18C 109.5 . .
C17 C19 H19A 109.5 . .
C17 C19 H19B 109.5 . .
H19A C19 H19B 109.5 . .
C17 C19 H19C 109.5 . .
H19A C19 H19C 109.5 . .
H19B C19 H19C 109.5 . .
C21 C20 C25 116.7(5) . .
C21 C20 C17 124.1(5) . .
C25 C20 C17 119.1(5) . .
C20 C21 C22 122.4(5) . .
C20 C21 H21 118.8 . .
C22 C21 H21 118.8 . .
C23 C22 C21 120.0(6) . .
C23 C22 H22 120.0 . .
C21 C22 H22 120.0 . .
C22 C23 C24 119.2(6) . .
C22 C23 H23 120.4 . .
C24 C23 H23 120.4 . .
C25 C24 C23 119.9(7) . .
C25 C24 H24 120.0 . .
C23 C24 H24 120.0 . .
C24 C25 C20 121.6(6) . .
C24 C25 H25 119.2 . .
C20 C25 H25 119.2 . .
C27 C26 C29 112.8(4) . .
C27 C26 C2 108.5(4) . .
C29 C26 C2 111.1(4) . .
C27 C26 C28 106.6(4) . .
C29 C26 C28 105.8(4) . .
C2 C26 C28 112.0(4) . .
C26 C27 H27A 109.5 . .
C26 C27 H27B 109.5 . .
H27A C27 H27B 109.5 . .
C26 C27 H27C 109.5 . .
H27A C27 H27C 109.5 . .
H27B C27 H27C 109.5 . .
C26 C28 H28A 109.5 . .
C26 C28 H28B 109.5 . .
H28A C28 H28B 109.5 . .
C26 C28 H28C 109.5 . .
H28A C28 H28C 109.5 . .
H28B C28 H28C 109.5 . .
C30 C29 C34 116.9(5) . .
C30 C29 C26 123.1(5) . .
C34 C29 C26 119.7(5) . .
C31 C30 C29 121.2(6) . .
C31 C30 H30 119.4 . .
C29 C30 H30 119.4 . .
C32 C31 C30 120.8(6) . .
C32 C31 H31 119.6 . .
C30 C31 H31 119.6 . .
C31 C32 C33 119.4(6) . .
C31 C32 H32 120.3 . .
C33 C32 H32 120.3 . .
C32 C33 C34 119.9(6) . .
C32 C33 H33 120.0 . .
C34 C33 H33 120.0 . .
C33 C34 C29 121.7(6) . .
C33 C34 H34 119.1 . .
C29 C34 H34 119.1 . .
C37 C35 H35A 109.5 . .
C37 C35 H35B 109.5 . .
H35A C35 H35B 109.5 . .
C37 C35 H35C 109.5 . .
H35A C35 H35C 109.5 . .
H35B C35 H35C 109.5 . .
C37 C36 H36A 109.5 . .
C37 C36 H36B 109.5 . .
H36A C36 H36B 109.5 . .
C37 C36 H36C 109.5 . .
H36A C36 H36C 109.5 . .
H36B C36 H36C 109.5 . .
C11 C37 C36 111.8(4) . .
C11 C37 C38 111.2(4) . .
C36 C37 C38 107.2(4) . .
C11 C37 C35 108.2(4) . .
C36 C37 C35 107.9(5) . .
C38 C37 C35 110.5(4) . .
C43 C38 C39 116.8(5) . .
C43 C38 C37 122.0(5) . .
C39 C38 C37 121.1(5) . .
C38 C39 C40 121.5(6) . .
C38 C39 H39 119.3 . .
C40 C39 H39 119.3 . .
C41 C40 C39 121.1(6) . .
C41 C40 H40 119.4 . .
C39 C40 H40 119.4 . .
C40 C41 C42 118.7(6) . .
C40 C41 H41 120.6 . .
C42 C41 H41 120.6 . .
C41 C42 C43 120.1(6) . .
C41 C42 H42 120.0 . .
C43 C42 H42 120.0 . .
C38 C43 C42 121.7(5) . .
C38 C43 H43 119.1 . .
C42 C43 H43 119.1 . .
C47 C44 C46 105.1(4) . .
C47 C44 C13 111.8(4) . .
C46 C44 C13 110.8(4) . .
C47 C44 C45 112.0(4) . .
C46 C44 C45 107.2(4) . .
C13 C44 C45 109.7(4) . .
C44 C45 H45A 109.5 . .
C44 C45 H45B 109.5 . .
H45A C45 H45B 109.5 . .
C44 C45 H45C 109.5 . .
H45A C45 H45C 109.5 . .
H45B C45 H45C 109.5 . .
C44 C46 H46A 109.5 . .
C44 C46 H46B 109.5 . .
H46A C46 H46B 109.5 . .
C44 C46 H46C 109.5 . .
H46A C46 H46C 109.5 . .
H46B C46 H46C 109.5 . .
C48 C47 C52 116.6(5) . .
C48 C47 C44 121.6(5) . .
C52 C47 C44 121.5(5) . .
C49 C48 C47 122.3(6) . .
C49 C48 H48 118.8 . .
C47 C48 H48 118.8 . .
C50 C49 C48 120.5(6) . .
C50 C49 H49 119.7 . .
C48 C49 H49 119.7 . .
C49 C50 C51 118.7(6) . .
C49 C50 H50 120.7 . .
C51 C50 H50 120.7 . .
C52 C51 C50 120.5(6) . .
C52 C51 H51 119.8 . .
C50 C51 H51 119.8 . .
C51 C52 C47 121.4(6) . .
C51 C52 H52 119.3 . .
C47 C52 H52 119.3 . .
O5 C53 C54 102.8(6) . .
O5 C53 H53A 111.2 . .
C54 C53 H53A 111.2 . .
O5 C53 H53B 111.2 . .
C54 C53 H53B 111.2 . .
H53A C53 H53B 109.1 . .
C55 C54 C53 106.8(7) . .
C55 C54 H54A 110.4 . .
C53 C54 H54A 110.4 . .
C55 C54 H54B 110.4 . .
C53 C54 H54B 110.4 . .
H54A C54 H54B 108.6 . .
C56 C55 C54 103.9(8) . .
C56 C55 H55A 111.0 . .
C54 C55 H55A 111.0 . .
C56 C55 H55B 111.0 . .
C54 C55 H55B 111.0 . .
H55A C55 H55B 109.0 . .
O5 C56 C55 105.9(7) . .
O5 C56 H56 127.1 . .
C55 C56 H56 127.1 . .
O6 C57 C58 104.0(5) . .
O6 C57 H57A 111.0 . .
C58 C57 H57A 111.0 . .
O6 C57 H57B 111.0 . .
C58 C57 H57B 111.0 . .
H57A C57 H57B 109.0 . .
C59 C58 C57 102.6(6) . .
C59 C58 H58A 111.2 . .
C57 C58 H58A 111.2 . .
C59 C58 H58B 111.2 . .
C57 C58 H58B 111.2 . .
H58A C58 H58B 109.2 . .
C60 C59 C58 104.6(6) . .
C60 C59 H59A 110.8 . .
C58 C59 H59A 110.8 . .
C60 C59 H59B 110.8 . .
C58 C59 H59B 110.8 . .
H59A C59 H59B 108.9 . .
O6 C60 C59 106.2(6) . .
O6 C60 H60A 110.5 . .
C59 C60 H60A 110.5 . .
O6 C60 H60B 110.5 . .
C59 C60 H60B 110.5 . .
H60A C60 H60B 108.7 . .
C62 C61 O7 104.9(8) . .
C62 C61 H61A 110.8 . .
O7 C61 H61A 110.8 . .
C62 C61 H61B 110.8 . .
O7 C61 H61B 110.8 . .
H61A C61 H61B 108.8 . .
C63 C62 C61 108.1(8) . .
C63 C62 H62A 110.1 . .
C61 C62 H62A 110.1 . .
C63 C62 H62B 110.1 . .
C61 C62 H62B 110.1 . .
H62A C62 H62B 108.4 . .
C62 C63 C64 108.1(8) . .
C62 C63 H63A 110.1 . .
C64 C63 H63A 110.1 . .
C62 C63 H63B 110.1 . .
C64 C63 H63B 110.1 . .
H63A C63 H63B 108.4 . .
C63 C64 O7 107.3(7) . .
C63 C64 H64A 110.3 . .
O7 C64 H64A 110.3 . .
C63 C64 H64B 110.3 . .
O7 C64 H64B 110.3 . .
H64A C64 H64B 108.5 . .
C66 C65 O8 110.3(12) . .
C66 C65 H65A 109.6 . .
O8 C65 H65A 109.6 . .
C66 C65 H65B 109.6 . .
O8 C65 H65B 109.6 . .
H65A C65 H65B 108.1 . .
C65 C66 C67 101.6(9) . .
C65 C66 H66A 111.5 . .
C67 C66 H66A 111.5 . .
C65 C66 H66B 111.5 . .
C67 C66 H66B 111.5 . .
H66A C66 H66B 109.3 . .
C68 C67 C66 100.8(10) . .
C68 C67 H67A 111.6 . .
C66 C67 H67A 111.6 . .
C68 C67 H67B 111.6 . .
C66 C67 H67B 111.6 . .
H67A C67 H67B 109.4 . .
O8 C68 C67 103.2(11) . .
O8 C68 H68A 111.1 . .
C67 C68 H68A 111.1 . .
O8 C68 H68B 111.1 . .
C67 C68 H68B 111.1 . .
H68A C68 H68B 109.1 . .
C70 C69 C70 88.3(15) 3_755 .
C69 C70 C69 91.7(15) 3_755 .

loop_
_geom_bond_atom_site_label_1
_geom_bond_atom_site_label_2
_geom_bond_distance
_geom_bond_site_symmetry_2
La1 O1 2.288(3) .
La1 O2 2.303(3) .
La1 O3 2.476(3) .
La1 O4 2.528(3) 3_656
La1 O6 2.558(3) .
La1 O5 2.623(4) .
La1 N1 2.679(4) .
O1 C1 1.330(5) .
O2 C14 1.330(6) .
O3 C16 1.263(6) .
O4 C16 1.248(6) .
O4 La1 2.528(3) 3_656
O5 C56 1.402(8) .
O5 C53 1.444(7) .
O6 C60 1.451(7) .
O6 C57 1.454(7) .
O7 C64 1.478(11) .
O7 C61 1.522(12) .
O8 C68 1.318(17) .
O8 C65 1.21(2) .
N1 C15 1.469(6) .
N1 C8 1.492(5) .
N1 C7 1.497(5) .
C1 C6 1.407(6) .
C1 C2 1.424(6) .
C2 C3 1.385(7) .
C2 C26 1.540(6) .
C3 C4 1.393(7) .
C3 H3 0.9300 .
C4 C5 1.390(6) .
C4 C17 1.536(6) .
C5 C6 1.393(6) .
C5 H5 0.9300 .
C6 C7 1.511(6) .
C7 H7A 0.9700 .
C7 H7B 0.9700 .
C8 C9 1.504(6) .
C8 H8A 0.9700 .
C8 H8B 0.9700 .
C9 C10 1.395(7) .
C9 C14 1.408(7) .
C10 C11 1.386(7) .
C10 H10 0.9300 .
C11 C12 1.400(7) .
C11 C37 1.527(7) .
C12 C13 1.390(7) .
C12 H12 0.9300 .
C13 C14 1.422(7) .
C13 C44 1.543(7) .
C15 C16 1.518(6) .
C15 H15A 0.9700 .
C15 H15B 0.9700 .
C17 C19 1.530(7) .
C17 C20 1.536(7) .
C17 C18 1.542(7) .
C18 H18A 0.9600 .
C18 H18B 0.9600 .
C18 H18C 0.9600 .
C19 H19A 0.9600 .
C19 H19B 0.9600 .
C19 H19C 0.9600 .
C20 C21 1.379(7) .
C20 C25 1.383(8) .
C21 C22 1.386(8) .
C21 H21 0.9300 .
C22 C23 1.349(9) .
C22 H22 0.9300 .
C23 C24 1.397(10) .
C23 H23 0.9300 .
C24 C25 1.378(9) .
C24 H24 0.9300 .
C25 H25 0.9300 .
C26 C27 1.536(7) .
C26 C29 1.539(7) .
C26 C28 1.547(7) .
C27 H27A 0.9600 .
C27 H27B 0.9600 .
C27 H27C 0.9600 .
C28 H28A 0.9600 .
C28 H28B 0.9600 .
C28 H28C 0.9600 .
C29 C30 1.388(8) .
C29 C34 1.391(8) .
C30 C31 1.388(8) .
C30 H30 0.9300 .
C31 C32 1.357(9) .
C31 H31 0.9300 .
C32 C33 1.381(9) .
C32 H32 0.9300 .
C33 C34 1.382(8) .
C33 H33 0.9300 .
C34 H34 0.9300 .
C35 C37 1.543(7) .
C35 H35A 0.9600 .
C35 H35B 0.9600 .
C35 H35C 0.9600 .
C36 C37 1.531(8) .
C36 H36A 0.9600 .
C36 H36B 0.9600 .
C36 H36C 0.9600 .
C37 C38 1.535(7) .
C38 C43 1.384(7) .
C38 C39 1.385(7) .
C39 C40 1.388(8) .
C39 H39 0.9300 .
C40 C41 1.360(9) .
C40 H40 0.9300 .
C41 C42 1.383(8) .
C41 H41 0.9300 .
C42 C43 1.393(8) .
C42 H42 0.9300 .
C43 H43 0.9300 .
C44 C47 1.528(7) .
C44 C46 1.539(7) .
C44 C45 1.547(7) .
C45 H45A 0.9600 .
C45 H45B 0.9600 .
C45 H45C 0.9600 .
C46 H46A 0.9600 .
C46 H46B 0.9600 .
C46 H46C 0.9600 .
C47 C48 1.379(8) .
C47 C52 1.385(8) .
C48 C49 1.381(8) .
C48 H48 0.9300 .
C49 C50 1.351(9) .
C49 H49 0.9300 .
C50 C51 1.389(9) .
C50 H50 0.9300 .
C51 C52 1.379(9) .
C51 H51 0.9300 .
C52 H52 0.9300 .
C53 C54 1.491(11) .
C53 H53A 0.9700 .
C53 H53B 0.9700 .
C54 C55 1.441(11) .
C54 H54A 0.9700 .
C54 H54B 0.9700 .
C55 C56 1.402(11) .
C55 H55A 0.9700 .
C55 H55B 0.9700 .
C56 H56 0.9300 .
C57 C58 1.503(8) .
C57 H57A 0.9700 .
C57 H57B 0.9700 .
C58 C59 1.496(11) .
C58 H58A 0.9700 .
C58 H58B 0.9700 .
C59 C60 1.486(9) .
C59 H59A 0.9700 .
C59 H59B 0.9700 .
C60 H60A 0.9700 .
C60 H60B 0.9700 .
C61 C62 1.389(12) .
C61 H61A 0.9700 .
C61 H61B 0.9700 .
C62 C63 1.368(11) .
C62 H62A 0.9700 .
C62 H62B 0.9700 .
C63 C64 1.439(11) .
C63 H63A 0.9700 .
C63 H63B 0.9700 .
C64 H64A 0.9700 .
C64 H64B 0.9700 .
C65 C66 1.418(14) .
C65 H65A 0.9700 .
C65 H65B 0.9700 .
C66 C67 1.491(13) .
C66 H66A 0.9700 .
C66 H66B 0.9700 .
C67 C68 1.447(15) .
C67 H67A 0.9700 .
C67 H67B 0.9700 .
C68 H68A 0.9700 .
C68 H68B 0.9700 .
C69 C70 1.40(3) 3_755
C69 C70 1.73(3) .
C70 C69 1.40(3) 3_755

loop_
_geom_torsion_atom_site_label_1
_geom_torsion_atom_site_label_2
_geom_torsion_atom_site_label_3
_geom_torsion_atom_site_label_4
_geom_torsion
_geom_torsion_site_symmetry_1
_geom_torsion_site_symmetry_4
O2 La1 O1 C1 -61.4(5) . .
O3 La1 O1 C1 60.4(5) . .
O4 La1 O1 C1 163.7(4) 3_656 .
O6 La1 O1 C1 -148.3(5) . .
O5 La1 O1 C1 129.8(5) . .
N1 La1 O1 C1 7.7(5) . .
O1 La1 O2 C14 99.0(4) . .
O3 La1 O2 C14 -18.9(4) . .
O4 La1 O2 C14 -97.7(4) 3_656 .
O6 La1 O2 C14 -174.6(4) . .
O5 La1 O2 C14 -164.4(6) . .
N1 La1 O2 C14 29.7(4) . .
O1 La1 O3 C16 -94.3(3) . .
O2 La1 O3 C16 18.4(4) . .
O4 La1 O3 C16 109.5(4) 3_656 .
O6 La1 O3 C16 148.7(3) . .
O5 La1 O3 C16 -168.1(4) . .
N1 La1 O3 C16 -35.3(3) . .
O1 La1 O5 C56 10.5(5) . .
O2 La1 O5 C56 -88.0(8) . .
O3 La1 O5 C56 124.2(5) . .
O4 La1 O5 C56 -156.3(5) 3_656 .
O6 La1 O5 C56 -77.7(5) . .
N1 La1 O5 C56 76.7(5) . .
O1 La1 O5 C53 -139.2(5) . .
O2 La1 O5 C53 122.3(7) . .
O3 La1 O5 C53 -25.5(5) . .
O4 La1 O5 C53 54.0(5) 3_656 .
O6 La1 O5 C53 132.6(5) . .
N1 La1 O5 C53 -72.9(6) . .
O1 La1 O6 C60 -112.3(5) . .
O2 La1 O6 C60 146.8(5) . .
O3 La1 O6 C60 10.6(6) . .
O4 La1 O6 C60 49.7(5) 3_656 .
O5 La1 O6 C60 -31.2(5) . .
N1 La1 O6 C60 -162.4(4) . .
O1 La1 O6 C57 93.7(4) . .
O2 La1 O6 C57 -7.1(4) . .
O3 La1 O6 C57 -143.3(4) . .
O4 La1 O6 C57 -104.2(4) 3_656 .
O5 La1 O6 C57 174.9(4) . .
N1 La1 O6 C57 43.7(5) . .
O1 La1 N1 C15 155.2(3) . .
O2 La1 N1 C15 -98.1(3) . .
O3 La1 N1 C15 32.3(3) . .
O4 La1 N1 C15 -12.8(3) 3_656 .
O6 La1 N1 C15 -151.9(3) . .
O5 La1 N1 C15 84.9(3) . .
O1 La1 N1 C8 -81.3(3) . .
O2 La1 N1 C8 25.4(3) . .
O3 La1 N1 C8 155.8(3) . .
O4 La1 N1 C8 110.7(3) 3_656 .
O6 La1 N1 C8 -28.4(4) . .
O5 La1 N1 C8 -151.6(3) . .
O1 La1 N1 C7 38.2(2) . .
O2 La1 N1 C7 144.9(3) . .
O3 La1 N1 C7 -84.7(2) . .
O4 La1 N1 C7 -129.8(2) 3_656 .
O6 La1 N1 C7 91.1(3) . .
O5 La1 N1 C7 -32.1(3) . .
La1 O1 C1 C6 -27.8(7) . .
La1 O1 C1 C2 150.5(4) . .
O1 C1 C2 C3 -179.7(4) . .
C6 C1 C2 C3 -1.4(7) . .
O1 C1 C2 C26 -1.3(7) . .
C6 C1 C2 C26 177.1(4) . .
C1 C2 C3 C4 1.7(7) . .
C26 C2 C3 C4 -176.8(4) . .
C2 C3 C4 C5 -0.7(7) . .
C2 C3 C4 C17 174.8(4) . .
C3 C4 C5 C6 -0.6(7) . .
C17 C4 C5 C6 -176.0(4) . .
C4 C5 C6 C1 0.8(7) . .
C4 C5 C6 C7 -177.6(4) . .
O1 C1 C6 C5 178.6(4) . .
C2 C1 C6 C5 0.2(7) . .
O1 C1 C6 C7 -3.0(6) . .
C2 C1 C6 C7 178.6(4) . .
C15 N1 C7 C6 167.2(4) . .
C8 N1 C7 C6 44.8(5) . .
La1 N1 C7 C6 -76.5(4) . .
C5 C6 C7 N1 -119.7(4) . .
C1 C6 C7 N1 61.8(6) . .
C15 N1 C8 C9 54.3(5) . .
C7 N1 C8 C9 175.3(4) . .
La1 N1 C8 C9 -67.4(4) . .
N1 C8 C9 C10 -120.7(4) . .
N1 C8 C9 C14 62.8(5) . .
C14 C9 C10 C11 0.9(7) . .
C8 C9 C10 C11 -175.6(4) . .
C9 C10 C11 C12 0.5(7) . .
C9 C10 C11 C37 179.1(4) . .
C10 C11 C12 C13 -1.4(7) . .
C37 C11 C12 C13 180.0(4) . .
C11 C12 C13 C14 0.8(7) . .
C11 C12 C13 C44 178.5(4) . .
La1 O2 C14 C9 -45.9(6) . .
La1 O2 C14 C13 135.0(4) . .
C10 C9 C14 O2 179.3(4) . .
C8 C9 C14 O2 -4.3(6) . .
C10 C9 C14 C13 -1.5(6) . .
C8 C9 C14 C13 174.9(4) . .
C12 C13 C14 O2 179.8(4) . .
C44 C13 C14 O2 2.2(7) . .
C12 C13 C14 C9 0.7(6) . .
C44 C13 C14 C9 -177.0(4) . .
C8 N1 C15 C16 -155.9(4) . .
C7 N1 C15 C16 82.9(4) . .
La1 N1 C15 C16 -31.8(4) . .
La1 O4 C16 O3 42.7(6) 3_656 .
La1 O4 C16 C15 -134.4(3) 3_656 .
La1 O3 C16 O4 -145.7(4) . .
La1 O3 C16 C15 31.3(5) . .
N1 C15 C16 O4 -178.3(4) . .
N1 C15 C16 O3 4.4(6) . .
C5 C4 C17 C19 -19.3(6) . .
C3 C4 C17 C19 165.5(4) . .
C5 C4 C17 C20 -139.7(5) . .
C3 C4 C17 C20 45.1(6) . .
C5 C4 C17 C18 98.9(5) . .
C3 C4 C17 C18 -76.3(6) . .
C19 C17 C20 C21 121.8(6) . .
C4 C17 C20 C21 -115.0(6) . .
C18 C17 C20 C21 4.1(7) . .
C19 C17 C20 C25 -58.4(7) . .
C4 C17 C20 C25 64.8(6) . .
C18 C17 C20 C25 -176.1(5) . .
C25 C20 C21 C22 1.4(9) . .
C17 C20 C21 C22 -178.8(5) . .
C20 C21 C22 C23 1.0(10) . .
C21 C22 C23 C24 -3.7(11) . .
C22 C23 C24 C25 4.1(12) . .
C23 C24 C25 C20 -1.8(12) . .
C21 C20 C25 C24 -0.9(10) . .
C17 C20 C25 C24 179.2(6) . .
C3 C2 C26 C27 115.3(5) . .
C1 C2 C26 C27 -63.1(6) . .
C3 C2 C26 C29 -120.2(5) . .
C1 C2 C26 C29 61.4(6) . .
C3 C2 C26 C28 -2.2(6) . .
C1 C2 C26 C28 179.5(4) . .
C27 C26 C29 C30 -14.9(7) . .
C2 C26 C29 C30 -137.0(5) . .
C28 C26 C29 C30 101.3(6) . .
C27 C26 C29 C34 171.5(5) . .
C2 C26 C29 C34 49.5(6) . .
C28 C26 C29 C34 -72.3(6) . .
C34 C29 C30 C31 0.5(8) . .
C26 C29 C30 C31 -173.2(5) . .
C29 C30 C31 C32 0.2(10) . .
C30 C31 C32 C33 -1.2(10) . .
C31 C32 C33 C34 1.4(10) . .
C32 C33 C34 C29 -0.7(9) . .
C30 C29 C34 C33 -0.3(8) . .
C26 C29 C34 C33 173.6(5) . .
C10 C11 C37 C36 2.8(7) . .
C12 C11 C37 C36 -178.7(5) . .
C10 C11 C37 C38 -117.0(5) . .
C12 C11 C37 C38 61.5(6) . .
C10 C11 C37 C35 121.5(5) . .
C12 C11 C37 C35 -60.0(6) . .
C11 C37 C38 C43 23.2(7) . .
C36 C37 C38 C43 -99.3(6) . .
C35 C37 C38 C43 143.3(6) . .
C11 C37 C38 C39 -160.7(5) . .
C36 C37 C38 C39 76.8(6) . .
C35 C37 C38 C39 -40.5(7) . .
C43 C38 C39 C40 0.5(9) . .
C37 C38 C39 C40 -175.8(6) . .
C38 C39 C40 C41 -1.3(10) . .
C39 C40 C41 C42 1.0(10) . .
C40 C41 C42 C43 0.0(10) . .
C39 C38 C43 C42 0.5(9) . .
C37 C38 C43 C42 176.8(5) . .
C41 C42 C43 C38 -0.8(10) . .
C12 C13 C44 C47 -109.0(5) . .
C14 C13 C44 C47 68.6(6) . .
C12 C13 C44 C46 7.9(6) . .
C14 C13 C44 C46 -174.5(4) . .
C12 C13 C44 C45 126.1(5) . .
C14 C13 C44 C45 -56.3(6) . .
C46 C44 C47 C48 77.8(6) . .
C13 C44 C47 C48 -161.9(5) . .
C45 C44 C47 C48 -38.3(7) . .
C46 C44 C47 C52 -95.2(6) . .
C13 C44 C47 C52 25.2(7) . .
C45 C44 C47 C52 148.8(5) . .
C52 C47 C48 C49 -0.2(9) . .
C44 C47 C48 C49 -173.5(6) . .
C47 C48 C49 C50 0.5(11) . .
C48 C49 C50 C51 -0.6(11) . .
C49 C50 C51 C52 0.4(11) . .
C50 C51 C52 C47 0.0(11) . .
C48 C47 C52 C51 0.0(9) . .
C44 C47 C52 C51 173.2(6) . .
C56 O5 C53 C54 -30.0(8) . .
La1 O5 C53 C54 123.9(6) . .
O5 C53 C54 C55 8.6(10) . .
C53 C54 C55 C56 15.9(11) . .
C53 O5 C56 C55 42.0(8) . .
La1 O5 C56 C55 -113.9(6) . .
C54 C55 C56 O5 -35.7(9) . .
C60 O6 C57 C58 -23.0(7) . .
La1 O6 C57 C58 134.6(4) . .
O6 C57 C58 C59 35.3(7) . .
C57 C58 C59 C60 -34.8(8) . .
C57 O6 C60 C59 1.1(8) . .
La1 O6 C60 C59 -155.6(5) . .
C58 C59 C60 O6 21.3(9) . .
C64 O7 C61 C62 34.7(11) . .
O7 C61 C62 C63 -33.3(12) . .
C61 C62 C63 C64 17.3(12) . .
C62 C63 C64 O7 6.4(12) . .
C61 O7 C64 C63 -24.4(11) . .
C68 O8 C65 C66 -15(3) . .
O8 C65 C66 C67 -7(2) . .
C65 C66 C67 C68 22.7(13) . .
C65 O8 C68 C67 30(3) . .
C66 C67 C68 O8 -31(2) . .
C70 C69 C70 C69 -0.001(2) 3_755 3_755
